data_1572895
loop_
_publ_author_name
'Pedussaut, Lucie'
'Mahieu, Nolwenn'
'Chartier, Camille'
'Rajeshkumar, Thayalan'
'Tricoire, Maxime'
'Douair, Iskander'
'Casaretto, Nicolas'
'Maron, Laurent'
'Danoun, Gr&#xe9;gory'
'Nocton, Gr&#xe9;gory'

_publ_section_title
;
 The photo-isomerization of the cyclononatetraenyl ligand and related rare
 earth complexes.
;
_journal_issue 46
_journal_name_full 'Chemical science'
_journal_page_first 19273
_journal_page_last 19282
_journal_paper_doi 10.1039/d4sc04767b
_journal_volume 15
_journal_year 2024
_chemical_formula_moiety 'C17 H17 Sm'
_chemical_formula_sum 'C17 H17 Sm'
_chemical_formula_weight 371.65
_space_group_crystal_system orthorhombic
_space_group_IT_number 62
_space_group_name_Hall '-P 2ac 2n'
_space_group_name_H-M_alt 'P n m a'
_atom_sites_solution_hydrogens geom
_atom_sites_solution_primary dual
_audit_creation_date 2023-04-19
_audit_creation_method
;
Olex2 1.3
(compiled 2020.11.12 svn.r5f609507 for OlexSys, GUI svn.r6408)
;
_audit_update_record
;
2024-07-13 deposited with the CCDC.	2024-10-15 downloaded from the CCDC.
;
_cell_angle_alpha 90
_cell_angle_beta 90
_cell_angle_gamma 90
_cell_formula_units_Z 4
_cell_length_a 11.8943(7)
_cell_length_b 12.9414(6)
_cell_length_c 8.8036(6)
_cell_measurement_reflns_used 1680
_cell_measurement_temperature 150
_cell_measurement_theta_max 29.92
_cell_measurement_theta_min 2.80
_cell_volume 1355.13(14)
_computing_cell_refinement
;
X-Area Recipe 1.37.0.0 (STOE, 2021)
;
_computing_data_collection
;
X-Area Pilatus3_SV 1.31.186.0 (STOE, 2022)
;
_computing_data_reduction
;
X-Area Integrate 2.5.3.0 (STOE, 2021)
X-Area X-Red 2.3.0.0 (STOE, 2021) 
;
_computing_molecular_graphics 'Olex2 1.3 (Dolomanov et al., 2009)'
_computing_publication_material 'Olex2 1.3 (Dolomanov et al., 2009)'
_computing_structure_refinement 'SHELXL 2018/3 (Sheldrick, 2015)'
_computing_structure_solution 'SHELXT 2018/2 (Sheldrick, 2018)'
_diffrn_ambient_temperature 150.01
_diffrn_detector_area_resol_mean 13.33
_diffrn_measured_fraction_theta_full 0.925
_diffrn_measured_fraction_theta_max 0.930
_diffrn_measurement_details
;
 425 frames, detector distance = 60 mm
;
_diffrn_measurement_device 'Eulerian 4-circle diffractometer'
_diffrn_measurement_device_type 'STOE STADIVARI'
_diffrn_measurement_method 'rotation method, \w scans'
_diffrn_radiation_type MoK\a
_diffrn_radiation_wavelength 0.71073
_diffrn_reflns_av_R_equivalents 0.0533
_diffrn_reflns_av_unetI/netI 0.0406
_diffrn_reflns_Laue_measured_fraction_full 0.925
_diffrn_reflns_Laue_measured_fraction_max 0.930
_diffrn_reflns_limit_h_max 15
_diffrn_reflns_limit_h_min -15
_diffrn_reflns_limit_k_max 16
_diffrn_reflns_limit_k_min -16
_diffrn_reflns_limit_l_max 11
_diffrn_reflns_limit_l_min -11
_diffrn_reflns_number 7609
_diffrn_reflns_point_group_measured_fraction_full 0.925
_diffrn_reflns_point_group_measured_fraction_max 0.930
_diffrn_reflns_theta_full 25.242
_diffrn_reflns_theta_max 27.100
_diffrn_reflns_theta_min 2.798
_exptl_absorpt_coefficient_mu 4.311
_exptl_absorpt_correction_T_max 0.8144
_exptl_absorpt_correction_T_min 0.3371
_exptl_absorpt_correction_type gaussian
_exptl_absorpt_process_details
;
STOE X-Red32, absorption correction by Gaussian integration, analogous to
P. Coppens, "The Evaluation of Absorption and Extinction in Single-Crystal
Structure Analysis", published in
F. R. Ahmed (Editor), "Crystallographic Computing",
Munksgaard, Copenhagen (1970), 255 - 270
;
_exptl_crystal_colour brown
_exptl_crystal_colour_primary brown
_exptl_crystal_density_diffrn 1.822
_exptl_crystal_density_method 'not measured'
_exptl_crystal_description needle
_exptl_crystal_F_000 724
_exptl_crystal_size_max 0.47
_exptl_crystal_size_mid 0.287
_exptl_crystal_size_min 0.07
_refine_diff_density_max 0.928
_refine_diff_density_min -0.671
_refine_diff_density_rms 0.141
_refine_ls_extinction_method none
_refine_ls_goodness_of_fit_ref 0.958
_refine_ls_hydrogen_treatment constr
_refine_ls_matrix_type full
_refine_ls_number_parameters 92
_refine_ls_number_reflns 1454
_refine_ls_number_restraints 36
_refine_ls_restrained_S_all 1.009
_refine_ls_R_factor_all 0.0561
_refine_ls_R_factor_gt 0.0323
_refine_ls_shift/su_max 0.001
_refine_ls_shift/su_mean 0.000
_refine_ls_structure_factor_coef Fsqd
_refine_ls_weighting_details 'w=1/[\s^2^(Fo^2^)+(0.0445P)^2^] where P=(Fo^2^+2Fc^2^)/3'
_refine_ls_weighting_scheme calc
_refine_ls_wR_factor_gt 0.0697
_refine_ls_wR_factor_ref 0.0763
_reflns_Friedel_coverage 0.000
_reflns_number_gt 1042
_reflns_number_total 1454
_reflns_threshold_expression 'I > 2\s(I)'
_cod_data_source_file d4sc04767b3.cif
_cod_data_source_block 2-Sm-trans
_cod_depositor_comments 'Adding full bibliography for 1572887--1572904.cif.'
_cod_database_code 1572895
_shelx_shelxl_version_number 2018/3
_shelx_space_group_comment
;
The symmetry employed for this shelxl refinement is uniquely defined
by the following loop, which should always be used as a source of
symmetry information in preference to the above space-group names.
They are only intended as comments.
;
_olex2_refinement_description
;
1. Fixed Uiso
 At 1.2 times of:
  All C(H) groups, All C(H,H) groups
2. Uiso/Uaniso restraints and constraints
C1A \\sim C1B \\sim C2 \\sim C3 \\sim C4 \\sim C5: within 2A with sigma of 0.01
and sigma for terminal atoms of 0 within 2A
3. Others
 Sof(H2B)=1-FVAR(1)
 Sof(C1B)=Sof(H1B)=0.5*(1-FVAR(2))
 Sof(C1A)=Sof(H1A)=0.5*FVAR(2)
 Sof(H2A)=FVAR(1)
4.a Aromatic/amide H refined with riding coordinates:
 C7(H7), C4(H4), C9(H9), C8(H8), C2(H2A), C2(H2B), C3(H3), C5(H5), C1A(H1A),
 C1B(H1B), C6(H6)
;
_olex2_submission_special_instructions 'No special instructions were received'

loop_
_space_group_symop_operation_xyz
'x, y, z'
'-x+1/2, -y, z+1/2'
'-x, y+1/2, -z'
'x+1/2, -y+1/2, -z+1/2'
'-x, -y, -z'
'x-1/2, y, -z-1/2'
'x, -y-1/2, z'
'-x-1/2, y-1/2, z-1/2'

loop_
_atom_site_label
_atom_site_type_symbol
_atom_site_fract_x
_atom_site_fract_y
_atom_site_fract_z
_atom_site_U_iso_or_equiv
_atom_site_adp_type
_atom_site_occupancy
_atom_site_site_symmetry_order
_atom_site_calc_flag
_atom_site_refinement_flags_posn
_atom_site_refinement_flags_adp
_atom_site_refinement_flags_occupancy
_atom_site_disorder_assembly
_atom_site_disorder_group
Sm01 Sm 0.62087(3) 0.250000 0.50971(3) 0.02254(13) Uani 1 2 d S T P A .
C7 C 0.5564(6) 0.1202(5) 0.7162(8) 0.0516(17) Uani 1 1 d . . . . .
H7 H 0.578524 0.052047 0.743096 0.062 Uiso 1 1 calc R U . . .
C4 C 0.6953(8) 0.3921(6) 0.2863(10) 0.077(2) Uani 1 1 d . U . . .
H4 H 0.667926 0.455780 0.247375 0.093 Uiso 1 1 calc R U . . .
C9 C 0.4115(5) 0.1959(6) 0.5329(6) 0.054(2) Uani 1 1 d . . . . .
H9 H 0.358592 0.167595 0.463688 0.065 Uiso 1 1 calc R U . . .
C8 C 0.4712(6) 0.1208(5) 0.6111(8) 0.054(2) Uani 1 1 d . . . . .
H8 H 0.447116 0.052953 0.585524 0.065 Uiso 1 1 calc R U . . .
C2 C 0.8359(7) 0.3463(8) 0.4803(8) 0.069(2) Uani 1 1 d . U . . .
H2A H 0.876146 0.365181 0.569225 0.083 Uiso 0.69(2) 1 calc R U P A 1
H2B H 0.885118 0.388289 0.538609 0.083 Uiso 0.31(2) 1 calc R U P A 2
C3 C 0.7698(8) 0.4081(6) 0.3980(11) 0.080(2) Uani 1 1 d . U . . .
H3 H 0.777369 0.478969 0.424319 0.095 Uiso 1 1 calc R U . A .
C5 C 0.6449(6) 0.3063(7) 0.2087(8) 0.078(3) Uani 1 1 d . U . . .
H5 H 0.595307 0.330991 0.132350 0.094 Uiso 1 1 calc R U . A .
C1A C 0.8352(12) 0.250000 0.413(2) 0.061(3) Uani 0.69(2) 2 d S TU P A 1
H1A H 0.834021 0.250000 0.305174 0.073 Uiso 0.69(2) 2 calc R U P A 1
C1B C 0.858(3) 0.250000 0.511(4) 0.063(4) Uani 0.31(2) 2 d S TU P A 2
H1B H 0.914223 0.249999 0.587180 0.075 Uiso 0.31(2) 2 calc R U P A 2
C6 C 0.6186(5) 0.1953(6) 0.7932(6) 0.061(2) Uani 1 1 d . . . . .
H6 H 0.672861 0.166674 0.860341 0.073 Uiso 1 1 calc R U . A .

loop_
_atom_site_aniso_label
_atom_site_aniso_U_11
_atom_site_aniso_U_22
_atom_site_aniso_U_33
_atom_site_aniso_U_23
_atom_site_aniso_U_13
_atom_site_aniso_U_12
Sm01 0.02092(19) 0.02789(19) 0.01881(18) 0.000 0.00082(17) 0.000
C7 0.059(5) 0.045(4) 0.051(4) 0.022(3) 0.022(4) 0.017(3)
C4 0.080(5) 0.084(5) 0.068(4) 0.048(4) 0.051(4) 0.038(4)
C9 0.028(3) 0.105(6) 0.029(3) -0.020(3) 0.005(2) -0.022(3)
C8 0.061(5) 0.045(4) 0.057(4) -0.023(3) 0.037(4) -0.022(3)
C2 0.043(3) 0.097(5) 0.068(4) -0.023(4) 0.022(3) -0.030(3)
C3 0.079(6) 0.069(4) 0.090(5) 0.011(4) 0.047(4) -0.016(4)
C5 0.053(4) 0.149(7) 0.033(3) 0.039(4) 0.023(3) 0.039(4)
C1A 0.030(6) 0.099(8) 0.053(7) 0.000 0.015(5) 0.000
C1B 0.030(7) 0.102(9) 0.057(8) 0.000 0.015(7) 0.000
C6 0.037(4) 0.121(6) 0.024(2) 0.021(3) 0.004(3) 0.030(3)

loop_
_atom_type_symbol
_atom_type_description
_atom_type_scat_dispersion_real
_atom_type_scat_dispersion_imag
_atom_type_scat_source
C C 0.0033 0.0016 'International Tables Vol C Tables 4.2.6.8 and 6.1.1.4'
H H 0.0000 0.0000 'International Tables Vol C Tables 4.2.6.8 and 6.1.1.4'
Sm Sm -0.1638 3.4418 'International Tables Vol C Tables 4.2.6.8 and 6.1.1.4'

loop_
_exptl_crystal_face_index_h
_exptl_crystal_face_index_k
_exptl_crystal_face_index_l
_exptl_crystal_face_perp_dist
-4 5 2 0.2000
7 -3 -1 0.2340
-1 -9 -4 0.1780
5 3 2 0.1660
-6 1 0 0.1580
-1 -2 -1 0.1610
-1 -3 4 0.0350
1 3 -4 0.0340
3 6 4 0.2310

loop_
_geom_angle_atom_site_label_1
_geom_angle_atom_site_label_2
_geom_angle_atom_site_label_3
_geom_angle
_geom_angle_site_symmetry_1
_geom_angle_site_symmetry_3
_geom_angle_publ_flag
C7 Sm01 C7 80.9(3) 7_565 . ?
C7 Sm01 C9 59.1(2) 7_565 7_565 ?
C7 Sm01 C9 80.5(2) 7_565 . ?
C7 Sm01 C9 80.5(2) . 7_565 ?
C7 Sm01 C9 59.1(2) . . ?
C7 Sm01 C8 30.7(2) 7_565 7_565 ?
C7 Sm01 C8 88.50(18) . 7_565 ?
C7 Sm01 C8 30.7(2) . . ?
C7 Sm01 C8 88.50(18) 7_565 . ?
C7 Sm01 C5 122.2(3) 7_565 . ?
C7 Sm01 C5 151.0(3) 7_565 7_565 ?
C7 Sm01 C5 122.2(3) . 7_565 ?
C7 Sm01 C5 151.0(3) . . ?
C7 Sm01 C1A 120.2(3) 7_565 . ?
C7 Sm01 C1A 120.2(3) . . ?
C7 Sm01 C1B 107.1(6) . . ?
C7 Sm01 C1B 107.1(6) 7_565 . ?
C7 Sm01 C6 31.3(2) 7_565 7_565 ?
C7 Sm01 C6 59.9(3) . 7_565 ?
C7 Sm01 C6 59.9(3) 7_565 . ?
C7 Sm01 C6 31.3(2) . . ?
C9 Sm01 C9 31.3(4) . 7_565 ?
C9 Sm01 C8 31.0(2) . . ?
C9 Sm01 C8 59.3(3) 7_565 . ?
C9 Sm01 C8 31.0(2) 7_565 7_565 ?
C9 Sm01 C8 59.3(3) . 7_565 ?
C9 Sm01 C5 104.2(2) . . ?
C9 Sm01 C5 95.96(18) . 7_565 ?
C9 Sm01 C5 104.2(2) 7_565 7_565 ?
C9 Sm01 C5 95.96(18) 7_565 . ?
C9 Sm01 C1A 159.3(3) . . ?
C9 Sm01 C1A 159.3(3) 7_565 . ?
C9 Sm01 C1B 163.6(3) 7_565 . ?
C9 Sm01 C1B 163.6(3) . . ?
C8 Sm01 C8 80.0(3) 7_565 . ?
C8 Sm01 C5 103.3(2) 7_565 . ?
C8 Sm01 C5 124.7(3) . . ?
C8 Sm01 C5 103.3(2) . 7_565 ?
C8 Sm01 C5 124.7(3) 7_565 7_565 ?
C8 Sm01 C1A 139.29(17) 7_565 . ?
C8 Sm01 C1A 139.29(17) . . ?
C8 Sm01 C1B 133.1(4) 7_565 . ?
C8 Sm01 C1B 133.1(4) . . ?
C5 Sm01 C5 30.6(4) . 7_565 ?
C5 Sm01 C1B 84.2(8) . . ?
C5 Sm01 C1B 84.2(8) 7_565 . ?
C1A Sm01 C5 66.3(4) . . ?
C1A Sm01 C5 66.3(4) . 7_565 ?
C6 Sm01 C9 80.8(2) . . ?
C6 Sm01 C9 89.31(17) 7_565 . ?
C6 Sm01 C9 89.31(17) . 7_565 ?
C6 Sm01 C9 80.8(2) 7_565 7_565 ?
C6 Sm01 C8 59.2(2) . . ?
C6 Sm01 C8 80.7(2) 7_565 . ?
C6 Sm01 C8 59.2(2) 7_565 7_565 ?
C6 Sm01 C8 80.7(2) . 7_565 ?
C6 Sm01 C5 148.4(3) . 7_565 ?
C6 Sm01 C5 148.4(3) 7_565 . ?
C6 Sm01 C5 174.62(19) 7_565 7_565 ?
C6 Sm01 C5 174.62(19) . . ?
C6 Sm01 C1A 108.3(4) 7_565 . ?
C6 Sm01 C1A 108.3(4) . . ?
C6 Sm01 C1B 90.4(8) 7_565 . ?
C6 Sm01 C1B 90.4(8) . . ?
C6 Sm01 C6 31.7(4) . 7_565 ?
Sm01 C7 H7 134.0 . . ?
C8 C7 Sm01 75.1(4) . . ?
C8 C7 H7 112.2 . . ?
C8 C7 C6 135.6(6) . . ?
C6 C7 Sm01 74.5(3) . . ?
C6 C7 H7 112.2 . . ?
Sm01 C4 H4 134.9 . . ?
C3 C4 Sm01 78.3(4) . . ?
C3 C4 H4 110.9 . . ?
C3 C4 C5 138.2(8) . . ?
C5 C4 Sm01 72.4(4) . . ?
C5 C4 H4 110.9 . . ?
Sm01 C9 H9 133.6 . . ?
C9 C9 Sm01 74.36(19) 7_565 . ?
C9 C9 H9 112.7 7_565 . ?
C8 C9 Sm01 74.8(4) . . ?
C8 C9 C9 134.6(4) . 7_565 ?
C8 C9 H9 112.7 . . ?
Sm01 C8 H8 136.0 . . ?
C7 C8 Sm01 74.3(4) . . ?
C7 C8 C9 135.7(6) . . ?
C7 C8 H8 112.1 . . ?
C9 C8 Sm01 74.3(4) . . ?
C9 C8 H8 112.1 . . ?
Sm01 C2 H2A 119.3 . . ?
Sm01 C2 H2B 138.8 . . ?
C3 C2 Sm01 77.5(5) . . ?
C3 C2 H2A 126.1 . . ?
C3 C2 H2B 108.2 . . ?
C3 C2 C1A 107.8(10) . . ?
C1A C2 Sm01 68.9(6) . . ?
C1A C2 H2A 126.1 . . ?
C1B C2 Sm01 75.2(15) . . ?
C1B C2 H2B 108.2 . . ?
C1B C2 C3 144(2) . . ?
Sm01 C3 H3 131.3 . . ?
C4 C3 Sm01 74.5(5) . . ?
C4 C3 H3 113.0 . . ?
C2 C3 Sm01 75.6(4) . . ?
C2 C3 C4 134.0(9) . . ?
C2 C3 H3 113.0 . . ?
Sm01 C5 H5 134.7 . . ?
C4 C5 Sm01 77.9(4) . . ?
C4 C5 C5 140.7(4) . 7_565 ?
C4 C5 H5 109.6 . . ?
C5 C5 Sm01 74.71(19) 7_565 . ?
C5 C5 H5 109.6 7_565 . ?
Sm01 C1A H1A 107.6 . . ?
C2 C1A Sm01 82.5(6) 7_565 . ?
C2 C1A Sm01 82.5(6) . . ?
C2 C1A C2 129.2(15) 7_565 . ?
C2 C1A H1A 115.4 . . ?
C2 C1A H1A 115.4 7_565 . ?
Sm01 C1B H1B 134.9 . . ?
C2 C1B Sm01 78.3(15) . . ?
C2 C1B Sm01 78.3(15) 7_565 . ?
C2 C1B C2 147(4) 7_565 . ?
C2 C1B H1B 106.7 7_565 . ?
C2 C1B H1B 106.7 . . ?
Sm01 C6 H6 134.3 . . ?
C7 C6 Sm01 74.2(3) . . ?
C7 C6 C6 134.1(4) . 7_565 ?
C7 C6 H6 113.0 . . ?
C6 C6 Sm01 74.17(18) 7_565 . ?
C6 C6 H6 113.0 7_565 . ?

loop_
_geom_bond_atom_site_label_1
_geom_bond_atom_site_label_2
_geom_bond_distance
_geom_bond_site_symmetry_2
_geom_bond_publ_flag
Sm01 C7 2.591(6) 7_565 ?
Sm01 C7 2.591(6) . ?
Sm01 C9 2.595(6) . ?
Sm01 C9 2.595(6) 7_565 ?
Sm01 C8 2.601(6) 7_565 ?
Sm01 C8 2.601(6) . ?
Sm01 C5 2.763(6) . ?
Sm01 C5 2.763(6) 7_565 ?
Sm01 C1A 2.687(13) . ?
Sm01 C1B 2.82(3) . ?
Sm01 C6 2.594(5) . ?
Sm01 C6 2.594(5) 7_565 ?
C7 H7 0.9500 . ?
C7 C8 1.373(10) . ?
C7 C6 1.398(10) . ?
C4 H4 0.9500 . ?
C4 C3 1.340(12) . ?
C4 C5 1.434(11) . ?
C9 C9 1.399(17) 7_565 ?
C9 H9 0.9500 . ?
C9 C8 1.387(10) . ?
C8 H8 0.9500 . ?
C2 H2A 0.9500 . ?
C2 H2B 0.9500 . ?
C2 C3 1.335(12) . ?
C2 C1A 1.379(11) . ?
C2 C1B 1.301(15) . ?
C3 H3 0.9500 . ?
C5 C5 1.458(18) 7_565 ?
C5 H5 0.9500 . ?
C1A H1A 0.9500 . ?
C1B H1B 0.9500 . ?
C6 C6 1.416(16) 7_565 ?
C6 H6 0.9500 . ?

loop_
_geom_torsion_atom_site_label_1
_geom_torsion_atom_site_label_2
_geom_torsion_atom_site_label_3
_geom_torsion_atom_site_label_4
_geom_torsion
_geom_torsion_site_symmetry_1
_geom_torsion_site_symmetry_2
_geom_torsion_site_symmetry_3
_geom_torsion_site_symmetry_4
_geom_torsion_publ_flag
Sm01 C7 C8 C9 -46.2(7) . . . . ?
Sm01 C7 C6 C6 48.1(4) . . . 7_565 ?
Sm01 C4 C3 C2 51.2(9) . . . . ?
Sm01 C4 C5 C5 -46.6(5) . . . 7_565 ?
Sm01 C9 C8 C7 46.2(7) . . . . ?
Sm01 C2 C3 C4 -50.8(9) . . . . ?
Sm01 C2 C1A C2 -74.0(14) . . . 7_565 ?
Sm01 C2 C1B C2 46(4) . . . 7_565 ?
C9 C9 C8 Sm01 -48.7(3) 7_565 . . . ?
C9 C9 C8 C7 -2.5(10) 7_565 . . . ?
C8 C7 C6 Sm01 -48.3(7) . . . . ?
C8 C7 C6 C6 -0.2(10) . . . 7_565 ?
C3 C4 C5 Sm01 47.8(10) . . . . ?
C3 C4 C5 C5 1.2(14) . . . 7_565 ?
C3 C2 C1A Sm01 -68.5(6) . . . . ?
C3 C2 C1A C2 -142.4(13) . . . 7_565 ?
C3 C2 C1B Sm01 -43(2) . . . . ?
C3 C2 C1B C2 3(7) . . . 7_565 ?
C5 C4 C3 Sm01 -46.1(9) . . . . ?
C5 C4 C3 C2 5.1(17) . . . . ?
C1A C2 C3 Sm01 62.7(7) . . . . ?
C1A C2 C3 C4 11.9(13) . . . . ?
C1B C2 C3 Sm01 42(3) . . . . ?
C1B C2 C3 C4 -8(3) . . . . ?
C6 C7 C8 Sm01 48.1(7) . . . . ?
C6 C7 C8 C9 1.9(13) . . . . ?
